data_4126076
loop_
_publ_author_name
'Dziedzic, Rafal Miroslaw'
'Martin, Joshua L.'
'Axtell, Jonathan C.'
'Saleh, Liban M. A.'
'Ong, Ta-Chung'
'Yang, Yun-Fang'
'Messina, Marco S.'
'Rheingold, Arnold L.'
'Houk, Kendall N.'
'Spokoyny, Alexander M.'

_publ_section_title
;
 Cage-walking: Vertex Differentiation by Palladium-Catalyzed Isomerization
 of B(9)-Bromo-meta-Carborane.
;
_journal_name_full 'Journal of the American Chemical Society'
_journal_paper_doi 10.1021/jacs.7b04080
_journal_year 2017
_chemical_formula_moiety 'C10 H20 B10 O'
_chemical_formula_sum 'C10 H20 B10 O'
_chemical_formula_weight 264.36
_space_group_crystal_system orthorhombic
_space_group_IT_number 19
_space_group_name_Hall 'P 2ac 2ab'
_space_group_name_H-M_alt 'P 21 21 21'
_symmetry_space_group_name_Hall 'P 2ac 2ab'
_symmetry_space_group_name_H-M 'P 21 21 21'
_atom_sites_solution_hydrogens mixed
_audit_creation_date 2016-11-14
_audit_creation_method
;
Olex2 1.2
(compiled 2016.09.09 svn.r3337 for OlexSys, GUI svn.r5227)
;
_cell_angle_alpha 90
_cell_angle_beta 90
_cell_angle_gamma 90
_cell_formula_units_Z 4
_cell_length_a 7.834
_cell_length_b 13.872
_cell_length_c 14.386
_cell_measurement_reflns_used 3967
_cell_measurement_temperature 100
_cell_measurement_theta_max 68.51
_cell_measurement_theta_min 4.44
_cell_volume 1563.373
_computing_cell_refinement 'SAINT v8.37A (Bruker, 2015)'
_computing_data_reduction 'SAINT v8.37A (Bruker, 2015)'
_computing_molecular_graphics 'Olex2 (Dolomanov et al., 2009)'
_computing_publication_material 'Olex2 (Dolomanov et al., 2009)'
_computing_structure_refinement 'XL (Sheldrick, 2008)'
_computing_structure_solution 'SIR2004 (Burla et al., 2007)'
_diffrn_ambient_temperature 100.0
_diffrn_measured_fraction_theta_full 1.000
_diffrn_measured_fraction_theta_max 0.999
_diffrn_measurement_device_type 'Bruker APEX-II CCD'
_diffrn_measurement_method '\f and \w scans'
_diffrn_radiation_type CuK\a
_diffrn_radiation_wavelength 1.54184
_diffrn_reflns_av_R_equivalents 0.0563
_diffrn_reflns_av_unetI/netI 0.0550
_diffrn_reflns_Laue_measured_fraction_full 1.000
_diffrn_reflns_Laue_measured_fraction_max 0.999
_diffrn_reflns_limit_h_max 7
_diffrn_reflns_limit_h_min -9
_diffrn_reflns_limit_k_max 16
_diffrn_reflns_limit_k_min -16
_diffrn_reflns_limit_l_max 17
_diffrn_reflns_limit_l_min -16
_diffrn_reflns_number 9154
_diffrn_reflns_point_group_measured_fraction_full 0.996
_diffrn_reflns_point_group_measured_fraction_max 0.995
_diffrn_reflns_theta_full 67.684
_diffrn_reflns_theta_max 68.172
_diffrn_reflns_theta_min 4.428
_diffrn_standards_number 0
_exptl_absorpt_coefficient_mu 0.417
_exptl_absorpt_correction_T_max 0.4672
_exptl_absorpt_correction_T_min 0.3866
_exptl_absorpt_correction_type multi-scan
_exptl_absorpt_process_details
;
SADABS-2016/2 (Bruker,2016/2) was used for absorption correction.
wR2(int) was 0.0924 before and 0.0717 after correction.
The Ratio of minimum to maximum transmission is 0.8275.
The \l/2 correction factor is Not present.
;
_exptl_crystal_colour colourless
_exptl_crystal_colour_primary colourless
_exptl_crystal_density_diffrn 1.123
_exptl_crystal_description block
_exptl_crystal_F_000 552
_exptl_crystal_size_max 0.28
_exptl_crystal_size_mid 0.12
_exptl_crystal_size_min 0.08
_refine_diff_density_max 0.191
_refine_diff_density_min -0.263
_refine_diff_density_rms 0.054
_refine_ls_abs_structure_details
;
 Flack x determined using 902 quotients [(I+)-(I-)]/[(I+)+(I-)]
 (Parsons, Flack and Wagner, Acta Cryst. B69 (2013) 249-259).
;
_refine_ls_abs_structure_Flack 0.06(19)
_refine_ls_extinction_method none
_refine_ls_goodness_of_fit_ref 1.080
_refine_ls_hydrogen_treatment mixed
_refine_ls_matrix_type full
_refine_ls_number_parameters 225
_refine_ls_number_reflns 2848
_refine_ls_number_restraints 0
_refine_ls_restrained_S_all 1.080
_refine_ls_R_factor_all 0.0618
_refine_ls_R_factor_gt 0.0527
_refine_ls_shift/su_max 0.001
_refine_ls_shift/su_mean 0.000
_refine_ls_structure_factor_coef Fsqd
_refine_ls_weighting_details 'w=1/[\s^2^(Fo^2^)+(0.0904P)^2^+0.1050P] where P=(Fo^2^+2Fc^2^)/3'
_refine_ls_weighting_scheme calc
_refine_ls_wR_factor_gt 0.1384
_refine_ls_wR_factor_ref 0.1458
_reflns_Friedel_coverage 0.716
_reflns_Friedel_fraction_full 0.992
_reflns_Friedel_fraction_max 0.988
_reflns_number_gt 2465
_reflns_number_total 2848
_reflns_threshold_expression 'I > 2\s(I)'
_cod_data_source_file ja7b04080_si_002.cif
_cod_data_source_block spok49_0m
_cod_original_cell_volume 1563.3
_cod_database_code 4126076
_shelx_space_group_comment
;
The symmetry employed for this shelxl refinement is uniquely defined
by the following loop, which should always be used as a source of
symmetry information in preference to the above space-group names.
They are only intended as comments.
;
_shelx_estimated_absorpt_t_max 0.967
_shelx_estimated_absorpt_t_min 0.892
_olex2_refinement_description
;
1. Fixed Uiso
 At 1.2 times of:
  All B(H) groups, All C(H) groups
 At 1.5 times of:
  All C(H,H,H) groups
2.a Aromatic/amide H refined with riding coordinates:
 C4(H4), C6(H6), C8(H8)
2.b Idealised Me refined as rotating group:
 C9(H9A,H9B,H9C), C10(H10A,H10B,H10C)
;
_shelx_shelxl_version_number 2014/7
_olex2_submission_special_instructions 'No special instructions were received'

loop_
_space_group_symop_operation_xyz
'x, y, z'
'x+1/2, -y+1/2, -z'
'-x, y+1/2, -z+1/2'
'-x+1/2, -y, z+1/2'

loop_
_atom_site_label
_atom_site_type_symbol
_atom_site_fract_x
_atom_site_fract_y
_atom_site_fract_z
_atom_site_U_iso_or_equiv
_atom_site_adp_type
_atom_site_occupancy
_atom_site_site_symmetry_order
_atom_site_calc_flag
_atom_site_refinement_flags_posn
O1 O 0.3712(3) 0.23412(15) 0.58327(15) 0.0302(6) Uani 1 1 d .
C1 C 0.6132(5) 0.1813(3) 0.8755(3) 0.0360(9) Uani 1 1 d .
H1 H 0.674(5) 0.164(3) 0.941(3) 0.043 Uiso 1 1 d R
C2 C 0.6366(4) 0.1825(2) 0.6928(2) 0.0253(8) Uani 1 1 d .
H2 H 0.704(5) 0.168(3) 0.640(3) 0.030 Uiso 1 1 d R
C3 C 0.3280(4) 0.3250(2) 0.5487(2) 0.0240(7) Uani 1 1 d .
C4 C 0.4408(4) 0.3733(2) 0.4910(2) 0.0255(7) Uani 1 1 d .
H4 H 0.5492 0.3461 0.4774 0.031 Uiso 1 1 calc R
C5 C 0.3946(4) 0.4626(2) 0.4528(2) 0.0244(7) Uani 1 1 d .
C6 C 0.2333(4) 0.5000(2) 0.4735(2) 0.0234(7) Uani 1 1 d .
H6 H 0.1994 0.5596 0.4467 0.028 Uiso 1 1 calc R
C7 C 0.1209(4) 0.4519(2) 0.5327(2) 0.0247(7) Uani 1 1 d .
C8 C 0.1692(4) 0.3630(2) 0.5700(2) 0.0238(7) Uani 1 1 d .
H8 H 0.0936 0.3289 0.6097 0.029 Uiso 1 1 calc R
C9 C 0.5161(5) 0.5171(3) 0.3906(2) 0.0325(8) Uani 1 1 d .
H9A H 0.4510 0.5530 0.3438 0.049 Uiso 1 1 calc GR
H9B H 0.5928 0.4715 0.3596 0.049 Uiso 1 1 calc GR
H9C H 0.5834 0.5623 0.4281 0.049 Uiso 1 1 calc GR
C10 C -0.0529(4) 0.4928(3) 0.5559(3) 0.0329(8) Uani 1 1 d .
H10A H -0.1395 0.4624 0.5165 0.049 Uiso 1 1 calc GR
H10B H -0.0528 0.5625 0.5450 0.049 Uiso 1 1 calc GR
H10C H -0.0792 0.4800 0.6214 0.049 Uiso 1 1 calc GR
B1 B 0.4299(5) 0.2241(3) 0.6743(3) 0.0226(8) Uani 1 1 d .
B2 B 0.4722(5) 0.1046(2) 0.7154(3) 0.0245(8) Uani 1 1 d .
H2A H 0.451(5) 0.046(3) 0.674(3) 0.029 Uiso 1 1 d R
B3 B 0.6585(5) 0.1063(3) 0.7839(3) 0.0310(9) Uani 1 1 d .
H3 H 0.741(5) 0.050(3) 0.786(3) 0.037 Uiso 1 1 d R
B4 B 0.7362(5) 0.2276(3) 0.7883(3) 0.0336(9) Uani 1 1 d .
H4A H 0.877(5) 0.243(3) 0.793(3) 0.040 Uiso 1 1 d R
B5 B 0.5960(5) 0.3001(3) 0.7211(3) 0.0277(8) Uani 1 1 d .
H5 H 0.653(5) 0.353(3) 0.679(3) 0.033 Uiso 1 1 d R
B6 B 0.3143(5) 0.1763(3) 0.7709(3) 0.0280(8) Uani 1 1 d .
H6A H 0.180(5) 0.157(3) 0.765(3) 0.034 Uiso 1 1 d R
B7 B 0.4564(6) 0.1056(3) 0.8369(3) 0.0300(9) Uani 1 1 d .
H7 H 0.431(5) 0.048(3) 0.873(3) 0.036 Uiso 1 1 d R
B8 B 0.5796(6) 0.3000(3) 0.8428(3) 0.0282(9) Uani 1 1 d .
H8A H 0.608(5) 0.355(3) 0.887(3) 0.034 Uiso 1 1 d R
B9 B 0.3912(5) 0.2985(3) 0.7747(3) 0.0265(8) Uani 1 1 d .
H9 H 0.312(5) 0.361(3) 0.774(3) 0.032 Uiso 1 1 d R
B10 B 0.4072(6) 0.2235(3) 0.8741(3) 0.0316(9) Uani 1 1 d .
H10 H 0.340(5) 0.236(3) 0.940(3) 0.038 Uiso 1 1 d R

loop_
_atom_site_aniso_label
_atom_site_aniso_U_11
_atom_site_aniso_U_22
_atom_site_aniso_U_33
_atom_site_aniso_U_23
_atom_site_aniso_U_13
_atom_site_aniso_U_12
O1 0.0471(15) 0.0184(11) 0.0253(12) -0.0006(9) -0.0100(11) 0.0079(11)
C1 0.047(2) 0.0307(19) 0.0298(19) 0.0029(15) -0.0070(17) 0.0086(17)
C2 0.0240(17) 0.0243(17) 0.0277(18) 0.0007(13) 0.0015(14) 0.0046(14)
C3 0.0340(18) 0.0175(15) 0.0204(16) -0.0013(12) -0.0097(14) 0.0040(14)
C4 0.0251(17) 0.0254(16) 0.0258(17) -0.0040(13) -0.0060(13) 0.0035(14)
C5 0.0253(17) 0.0241(16) 0.0239(16) -0.0027(13) -0.0070(14) -0.0016(13)
C6 0.0302(17) 0.0194(15) 0.0207(15) 0.0012(12) -0.0076(13) -0.0002(13)
C7 0.0265(17) 0.0275(17) 0.0200(16) -0.0047(13) -0.0060(14) 0.0031(14)
C8 0.0252(17) 0.0221(15) 0.0240(16) -0.0018(12) -0.0032(13) 0.0011(14)
C9 0.0282(18) 0.035(2) 0.0341(19) 0.0042(15) -0.0040(15) -0.0023(16)
C10 0.0288(18) 0.039(2) 0.0307(17) 0.0011(16) 0.0006(15) 0.0083(16)
B1 0.027(2) 0.0167(17) 0.0239(19) 0.0013(14) -0.0023(15) 0.0038(15)
B2 0.030(2) 0.0170(17) 0.0265(19) 0.0007(16) 0.0005(17) -0.0016(14)
B3 0.036(2) 0.0252(19) 0.032(2) -0.0010(17) -0.0045(19) 0.0108(16)
B4 0.031(2) 0.032(2) 0.038(2) -0.0030(19) -0.0056(19) -0.0012(17)
B5 0.035(2) 0.0216(18) 0.026(2) 0.0011(16) 0.0021(19) -0.0043(15)
B6 0.027(2) 0.0272(19) 0.030(2) 0.0019(17) 0.0035(17) 0.0002(16)
B7 0.043(3) 0.025(2) 0.023(2) -0.0010(16) -0.0002(17) 0.0017(18)
B8 0.035(2) 0.0219(19) 0.028(2) -0.0043(16) -0.0026(17) 0.0017(16)
B9 0.0272(19) 0.0240(18) 0.028(2) -0.0023(16) 0.0001(18) 0.0076(15)
B10 0.041(2) 0.027(2) 0.027(2) 0.0000(16) 0.0078(19) 0.0032(18)

loop_
_atom_type_symbol
_atom_type_description
_atom_type_scat_dispersion_real
_atom_type_scat_dispersion_imag
_atom_type_scat_source
C C 0.0181 0.0091 'International Tables Vol C Tables 4.2.6.8 and 6.1.1.4'
H H 0.0000 0.0000 'International Tables Vol C Tables 4.2.6.8 and 6.1.1.4'
B B 0.0090 0.0039 'International Tables Vol C Tables 4.2.6.8 and 6.1.1.4'
O O 0.0492 0.0322 'International Tables Vol C Tables 4.2.6.8 and 6.1.1.4'

loop_
_geom_angle_atom_site_label_1
_geom_angle_atom_site_label_2
_geom_angle_atom_site_label_3
_geom_angle
B1 O1 C3 120.3(3)
B3 C1 H1 117(2)
B3 C1 B8 113.5(3)
B3 C1 B10 113.1(3)
B4 C1 H1 118(2)
B4 C1 B3 63.1(2)
B4 C1 B7 113.5(3)
B4 C1 B8 61.9(2)
B4 C1 B10 113.2(3)
B7 C1 H1 118(2)
B7 C1 B3 61.8(2)
B7 C1 B8 112.7(3)
B7 C1 B10 62.0(2)
B8 C1 H1 121(2)
B10 C1 H1 120(2)
B10 C1 B8 62.0(2)
B1 C2 H2 118(2)
B2 C2 H2 116(2)
B2 C2 B1 62.5(2)
B3 C2 H2 116(2)
B3 C2 B1 114.8(3)
B3 C2 B2 62.3(2)
B3 C2 B4 63.7(2)
B3 C2 B5 115.4(3)
B4 C2 H2 118(2)
B4 C2 B1 115.4(3)
B4 C2 B2 115.1(3)
B4 C2 B5 62.7(2)
B5 C2 H2 120(2)
B5 C2 B1 63.0(2)
B5 C2 B2 114.6(3)
C4 C3 O1 119.7(3)
C4 C3 C8 121.4(3)
C8 C3 O1 118.9(3)
C3 C4 H4 120.1
C3 C4 C5 119.8(3)
C5 C4 H4 120.1
C4 C5 C9 120.8(3)
C6 C5 C4 118.5(3)
C6 C5 C9 120.7(3)
C5 C6 H6 119.2
C7 C6 C5 121.5(3)
C7 C6 H6 119.2
C6 C7 C8 119.1(3)
C6 C7 C10 121.6(3)
C8 C7 C10 119.3(3)
C3 C8 C7 119.6(3)
C3 C8 H8 120.2
C7 C8 H8 120.2
C5 C9 H9A 109.5
C5 C9 H9B 109.5
C5 C9 H9C 109.5
H9A C9 H9B 109.5
H9A C9 H9C 109.5
H9B C9 H9C 109.5
C7 C10 H10A 109.5
C7 C10 H10B 109.5
C7 C10 H10C 109.5
H10A C10 H10B 109.5
H10A C10 H10C 109.5
H10B C10 H10C 109.5
O1 B1 C2 118.8(3)
O1 B1 B2 117.5(3)
O1 B1 B5 122.0(3)
O1 B1 B6 126.9(3)
O1 B1 B9 129.9(3)
C2 B1 B2 58.0(2)
C2 B1 B5 57.7(2)
C2 B1 B6 103.3(3)
C2 B1 B9 103.0(3)
B2 B1 B5 106.5(3)
B2 B1 B9 107.3(3)
B6 B1 B2 59.6(2)
B6 B1 B5 107.0(3)
B6 B1 B9 60.2(2)
B9 B1 B5 59.2(2)
C2 B2 B1 59.5(2)
C2 B2 H2A 121(2)
C2 B2 B3 58.3(2)
C2 B2 B6 104.8(3)
C2 B2 B7 103.7(3)
B1 B2 H2A 121(2)
B3 B2 B1 109.0(3)
B3 B2 H2A 118(2)
B3 B2 B6 108.5(3)
B6 B2 B1 60.1(2)
B6 B2 H2A 126(2)
B7 B2 B1 107.9(3)
B7 B2 H2A 125(2)
B7 B2 B3 60.0(3)
B7 B2 B6 59.8(2)
C1 B3 B2 105.4(3)
C1 B3 H3 125(2)
C1 B3 B4 58.2(2)
C1 B3 B7 58.9(2)
C2 B3 C1 101.2(3)
C2 B3 B2 59.4(2)
C2 B3 H3 124(2)
C2 B3 B4 58.3(2)
C2 B3 B7 104.4(3)
B2 B3 H3 122(2)
B2 B3 B4 108.3(3)
B4 B3 H3 120(2)
B7 B3 B2 59.7(2)
B7 B3 H3 124(2)
B7 B3 B4 107.2(3)
C1 B4 B3 58.7(2)
C1 B4 H4A 125(2)
C1 B4 B5 105.3(3)
C1 B4 B8 59.8(2)
C2 B4 C1 101.3(3)
C2 B4 B3 58.0(2)
C2 B4 H4A 125(2)
C2 B4 B5 59.0(2)
C2 B4 B8 104.4(3)
B3 B4 H4A 120.7(19)
B5 B4 B3 107.6(3)
B5 B4 H4A 122(2)
B8 B4 B3 108.3(3)
B8 B4 H4A 123(2)
B8 B4 B5 59.4(2)
C2 B5 B1 59.3(2)
C2 B5 B4 58.3(2)
C2 B5 H5 117(2)
C2 B5 B8 104.5(3)
C2 B5 B9 105.0(3)
B1 B5 H5 120(2)
B4 B5 B1 108.6(3)
B4 B5 H5 117(2)
B4 B5 B9 108.3(3)
B8 B5 B1 108.6(3)
B8 B5 B4 60.1(2)
B8 B5 H5 127(2)
B8 B5 B9 60.1(2)
B9 B5 B1 60.3(2)
B9 B5 H5 130(2)
B1 B6 H6A 121.5(19)
B1 B6 B9 60.3(2)
B2 B6 B1 60.4(2)
B2 B6 H6A 120.0(19)
B2 B6 B9 107.9(3)
B2 B6 B10 107.3(3)
B7 B6 B1 107.8(3)
B7 B6 B2 59.4(2)
B7 B6 H6A 120.9(19)
B7 B6 B9 107.3(3)
B7 B6 B10 59.8(2)
B9 B6 H6A 123.9(19)
B10 B6 B1 107.8(3)
B10 B6 H6A 123.3(19)
B10 B6 B9 59.4(2)
C1 B7 B2 106.2(3)
C1 B7 B3 59.3(2)
C1 B7 B6 106.7(3)
C1 B7 H7 119(2)
C1 B7 B10 59.3(2)
B2 B7 B3 60.3(2)
B2 B7 B6 60.8(2)
B2 B7 H7 122(2)
B2 B7 B10 109.0(3)
B3 B7 B6 109.5(3)
B3 B7 H7 115(2)
B3 B7 B10 108.9(3)
B6 B7 H7 128(2)
B6 B7 B10 60.6(2)
B10 B7 H7 124(2)
C1 B8 B4 58.4(2)
C1 B8 B5 105.1(3)
C1 B8 H8A 121(2)
C1 B8 B9 105.4(3)
C1 B8 B10 58.6(2)
B4 B8 H8A 123(2)
B4 B8 B9 109.0(3)
B4 B8 B10 107.5(3)
B5 B8 B4 60.5(2)
B5 B8 H8A 127(2)
B5 B8 B9 60.6(2)
B5 B8 B10 108.0(3)
B9 B8 H8A 123(2)
B9 B8 B10 60.0(2)
B10 B8 H8A 117(2)
B1 B9 H9 124(2)
B5 B9 B1 60.5(2)
B5 B9 B6 107.5(3)
B5 B9 H9 121(2)
B6 B9 B1 59.5(2)
B6 B9 H9 125(2)
B8 B9 B1 108.1(3)
B8 B9 B5 59.2(2)
B8 B9 B6 107.8(3)
B8 B9 H9 119(2)
B8 B9 B10 60.1(2)
B10 B9 B1 107.4(3)
B10 B9 B5 107.1(3)
B10 B9 B6 59.7(2)
B10 B9 H9 122(2)
C1 B10 B6 105.6(3)
C1 B10 B7 58.8(2)
C1 B10 B8 59.4(2)
C1 B10 B9 106.0(3)
C1 B10 H10 120(2)
B6 B10 H10 125(2)
B7 B10 B6 59.6(2)
B7 B10 B8 108.1(3)
B7 B10 B9 108.3(3)
B7 B10 H10 121(2)
B8 B10 B6 108.6(3)
B8 B10 H10 120(2)
B9 B10 B6 60.9(2)
B9 B10 B8 59.9(2)
B9 B10 H10 125(2)

loop_
_geom_bond_atom_site_label_1
_geom_bond_atom_site_label_2
_geom_bond_distance
O1 C3 1.397(4)
O1 B1 1.395(4)
C1 H1 1.08(4)
C1 B3 1.715(5)
C1 B4 1.707(6)
C1 B7 1.708(6)
C1 B8 1.732(5)
C1 B10 1.717(6)
C2 H2 0.95(4)
C2 B1 1.740(5)
C2 B2 1.713(5)
C2 B3 1.693(5)
C2 B4 1.699(5)
C2 B5 1.711(5)
C3 C4 1.385(5)
C3 C8 1.386(4)
C4 H4 0.9500
C4 C5 1.403(5)
C5 C6 1.398(5)
C5 C9 1.509(5)
C6 H6 0.9500
C6 C7 1.394(5)
C7 C8 1.397(4)
C7 C10 1.513(5)
C8 H8 0.9500
C9 H9A 0.9800
C9 H9B 0.9800
C9 H9C 0.9800
C10 H10A 0.9800
C10 H10B 0.9800
C10 H10C 0.9800
B1 B2 1.791(5)
B1 B5 1.804(5)
B1 B6 1.786(6)
B1 B9 1.800(5)
B2 H2A 1.02(4)
B2 B3 1.761(6)
B2 B6 1.777(5)
B2 B7 1.752(6)
B3 H3 1.01(4)
B3 B4 1.790(6)
B3 B7 1.757(6)
B4 H4A 1.13(4)
B4 B5 1.775(6)
B4 B8 1.768(6)
B5 H5 1.06(4)
B5 B8 1.755(5)
B5 B9 1.780(6)
B6 H6A 1.09(4)
B6 B7 1.761(6)
B6 B9 1.799(5)
B6 B10 1.778(6)
B7 H7 0.97(4)
B7 B10 1.763(6)
B8 H8A 1.02(4)
B8 B9 1.771(6)
B8 B10 1.775(6)
B9 H9 1.07(4)
B9 B10 1.773(6)
B10 H10 1.09(4)

loop_
_geom_torsion_atom_site_label_1
_geom_torsion_atom_site_label_2
_geom_torsion_atom_site_label_3
_geom_torsion_atom_site_label_4
_geom_torsion
O1 C3 C4 C5 177.2(3)
O1 C3 C8 C7 -177.2(3)
O1 B1 B2 C2 108.4(3)
O1 B1 B2 B3 140.5(3)
O1 B1 B2 B6 -118.6(4)
O1 B1 B2 B7 -155.9(3)
O1 B1 B5 C2 -106.1(4)
O1 B1 B5 B4 -138.5(3)
O1 B1 B5 B8 157.7(3)
O1 B1 B5 B9 120.5(4)
O1 B1 B6 B2 103.3(4)
O1 B1 B6 B7 140.3(3)
O1 B1 B6 B9 -119.6(4)
O1 B1 B6 B10 -156.6(3)
O1 B1 B9 B5 -107.8(4)
O1 B1 B9 B6 115.1(4)
O1 B1 B9 B8 -144.4(4)
O1 B1 B9 B10 152.1(4)
C1 B3 B4 C2 -130.7(3)
C1 B3 B4 B5 -97.5(3)
C1 B3 B4 B8 -34.8(3)
C1 B3 B7 B2 135.4(3)
C1 B3 B7 B6 98.3(3)
C1 B3 B7 B10 33.8(3)
C1 B4 B5 C2 -94.2(3)
C1 B4 B5 B1 -61.5(3)
C1 B4 B5 B8 39.8(3)
C1 B4 B5 B9 2.5(4)
C1 B4 B8 B5 -134.4(3)
C1 B4 B8 B9 -96.7(3)
C1 B4 B8 B10 -33.2(3)
C1 B7 B10 B6 136.0(3)
C1 B7 B10 B8 34.6(3)
C1 B7 B10 B9 98.0(3)
C1 B8 B9 B1 -61.7(3)
C1 B8 B9 B5 -98.9(3)
C1 B8 B9 B6 1.2(4)
C1 B8 B9 B10 38.4(3)
C1 B8 B10 B6 -97.5(3)
C1 B8 B10 B7 -34.3(3)
C1 B8 B10 B9 -135.4(3)
C2 B1 B2 B3 32.1(3)
C2 B1 B2 B6 133.0(3)
C2 B1 B2 B7 95.7(3)
C2 B1 B5 B4 -32.4(3)
C2 B1 B5 B8 -96.2(3)
C2 B1 B5 B9 -133.4(3)
C2 B1 B6 B2 -39.6(2)
C2 B1 B6 B7 -2.6(3)
C2 B1 B6 B9 97.5(3)
C2 B1 B6 B10 60.5(3)
C2 B1 B9 B5 39.1(2)
C2 B1 B9 B6 -98.1(3)
C2 B1 B9 B8 2.4(3)
C2 B1 B9 B10 -61.0(3)
C2 B2 B3 C1 94.1(3)
C2 B2 B3 B4 33.1(3)
C2 B2 B3 B7 132.7(3)
C2 B2 B6 B1 40.7(2)
C2 B2 B6 B7 -97.5(3)
C2 B2 B6 B9 2.3(4)
C2 B2 B6 B10 -60.3(3)
C2 B2 B7 C1 -1.1(4)
C2 B2 B7 B3 -40.1(2)
C2 B2 B7 B6 99.3(3)
C2 B2 B7 B10 61.3(4)
C2 B3 B4 C1 130.7(3)
C2 B3 B4 B5 33.2(3)
C2 B3 B4 B8 95.9(3)
C2 B3 B7 C1 -94.6(3)
C2 B3 B7 B2 40.7(3)
C2 B3 B7 B6 3.7(4)
C2 B3 B7 B10 -60.9(3)
C2 B4 B5 B1 32.8(3)
C2 B4 B5 B8 134.0(3)
C2 B4 B5 B9 96.7(3)
C2 B4 B8 C1 94.9(3)
C2 B4 B8 B5 -39.5(3)
C2 B4 B8 B9 -1.9(4)
C2 B4 B8 B10 61.7(4)
C2 B5 B8 C1 0.2(4)
C2 B5 B8 B4 39.2(3)
C2 B5 B8 B9 -99.2(3)
C2 B5 B8 B10 -61.1(3)
C2 B5 B9 B1 -40.3(2)
C2 B5 B9 B6 -2.4(3)
C2 B5 B9 B8 98.3(3)
C2 B5 B9 B10 60.4(3)
C3 O1 B1 C2 -116.4(3)
C3 O1 B1 B2 176.9(3)
C3 O1 B1 B5 -48.5(4)
C3 O1 B1 B6 105.7(4)
C3 O1 B1 B9 26.2(5)
C3 C4 C5 C6 -0.8(5)
C3 C4 C5 C9 179.4(3)
C4 C3 C8 C7 0.1(5)
C4 C5 C6 C7 1.7(5)
C5 C6 C7 C8 -1.8(5)
C5 C6 C7 C10 179.4(3)
C6 C7 C8 C3 0.9(5)
C8 C3 C4 C5 -0.1(5)
C9 C5 C6 C7 -178.4(3)
C10 C7 C8 C3 179.7(3)
B1 O1 C3 C4 101.6(4)
B1 O1 C3 C8 -81.0(4)
B1 C2 B2 B3 -143.9(3)
B1 C2 B2 B6 -41.0(3)
B1 C2 B2 B7 -102.9(3)
B1 C2 B3 C1 -66.2(4)
B1 C2 B3 B2 35.2(3)
B1 C2 B3 B4 -107.3(3)
B1 C2 B3 B7 -5.7(4)
B1 C2 B4 C1 65.1(3)
B1 C2 B4 B3 106.5(3)
B1 C2 B4 B5 -36.1(3)
B1 C2 B4 B8 3.7(4)
B1 C2 B5 B4 143.4(3)
B1 C2 B5 B8 103.2(3)
B1 C2 B5 B9 40.8(2)
B1 B2 B3 C1 61.6(3)
B1 B2 B3 C2 -32.5(3)
B1 B2 B3 B4 0.6(4)
B1 B2 B3 B7 100.2(3)
B1 B2 B6 B7 -138.2(3)
B1 B2 B6 B9 -38.4(3)
B1 B2 B6 B10 -101.0(3)
B1 B2 B7 C1 -63.1(3)
B1 B2 B7 B3 -102.0(3)
B1 B2 B7 B6 37.4(3)
B1 B2 B7 B10 -0.6(4)
B1 B5 B8 C1 62.2(3)
B1 B5 B8 B4 101.2(3)
B1 B5 B8 B9 -37.2(3)
B1 B5 B8 B10 0.9(4)
B1 B5 B9 B6 37.9(3)
B1 B5 B9 B8 138.7(3)
B1 B5 B9 B10 100.7(3)
B1 B6 B7 C1 62.0(4)
B1 B6 B7 B2 -37.5(3)
B1 B6 B7 B3 -0.6(4)
B1 B6 B7 B10 100.6(3)
B1 B6 B9 B5 -38.4(3)
B1 B6 B9 B8 -100.9(3)
B1 B6 B9 B10 -138.3(3)
B1 B6 B10 C1 -62.6(3)
B1 B6 B10 B7 -100.6(3)
B1 B6 B10 B8 -0.1(4)
B1 B6 B10 B9 37.4(3)
B1 B9 B10 C1 62.3(3)
B1 B9 B10 B6 -36.9(3)
B1 B9 B10 B7 0.5(4)
B1 B9 B10 B8 101.2(3)
B2 C2 B1 O1 -106.2(3)
B2 C2 B1 B5 142.3(3)
B2 C2 B1 B6 40.4(3)
B2 C2 B1 B9 102.4(3)
B2 C2 B3 C1 -101.4(3)
B2 C2 B3 B4 -142.5(3)
B2 C2 B3 B7 -40.9(3)
B2 C2 B4 C1 -4.9(4)
B2 C2 B4 B3 36.5(3)
B2 C2 B4 B5 -106.0(3)
B2 C2 B4 B8 -66.3(3)
B2 C2 B5 B1 -36.6(3)
B2 C2 B5 B4 106.7(3)
B2 C2 B5 B8 66.6(4)
B2 C2 B5 B9 4.2(4)
B2 B1 B5 C2 32.8(2)
B2 B1 B5 B4 0.4(4)
B2 B1 B5 B8 -63.4(3)
B2 B1 B5 B9 -100.6(3)
B2 B1 B6 B7 37.0(3)
B2 B1 B6 B9 137.1(3)
B2 B1 B6 B10 100.1(3)
B2 B1 B9 B5 99.2(3)
B2 B1 B9 B6 -37.9(2)
B2 B1 B9 B8 62.6(3)
B2 B1 B9 B10 -0.9(3)
B2 B3 B4 C1 97.2(3)
B2 B3 B4 C2 -33.5(3)
B2 B3 B4 B5 -0.3(4)
B2 B3 B4 B8 62.4(4)
B2 B3 B7 C1 -135.4(3)
B2 B3 B7 B6 -37.0(3)
B2 B3 B7 B10 -101.6(3)
B2 B6 B7 C1 99.5(3)
B2 B6 B7 B3 36.8(3)
B2 B6 B7 B10 138.1(3)
B2 B6 B9 B1 38.4(3)
B2 B6 B9 B5 0.1(4)
B2 B6 B9 B8 -62.4(3)
B2 B6 B9 B10 -99.9(3)
B2 B6 B10 C1 1.1(3)
B2 B6 B10 B7 -37.0(3)
B2 B6 B10 B8 63.5(3)
B2 B6 B10 B9 101.0(3)
B2 B7 B10 C1 -97.9(3)
B2 B7 B10 B6 38.1(3)
B2 B7 B10 B8 -63.3(4)
B2 B7 B10 B9 0.1(4)
B3 C1 B4 C2 41.0(2)
B3 C1 B4 B5 101.6(3)
B3 C1 B4 B8 141.2(3)
B3 C1 B7 B2 -39.4(3)
B3 C1 B7 B6 -103.1(3)
B3 C1 B7 B10 -142.3(3)
B3 C1 B8 B4 -37.6(3)
B3 C1 B8 B5 2.5(4)
B3 C1 B8 B9 65.6(4)
B3 C1 B8 B10 104.7(3)
B3 C1 B10 B6 -2.6(4)
B3 C1 B10 B7 35.9(3)
B3 C1 B10 B8 -105.3(3)
B3 C1 B10 B9 -66.1(4)
B3 C2 B1 O1 -141.3(3)
B3 C2 B1 B2 -35.1(3)
B3 C2 B1 B5 107.2(3)
B3 C2 B1 B6 5.3(4)
B3 C2 B1 B9 67.3(3)
B3 C2 B2 B1 143.9(3)
B3 C2 B2 B6 102.9(3)
B3 C2 B2 B7 40.9(3)
B3 C2 B4 C1 -41.4(3)
B3 C2 B4 B5 -142.5(3)
B3 C2 B4 B8 -102.8(3)
B3 C2 B5 B1 -106.2(3)
B3 C2 B5 B4 37.2(3)
B3 C2 B5 B8 -3.0(4)
B3 C2 B5 B9 -65.4(4)
B3 B2 B6 B1 101.7(3)
B3 B2 B6 B7 -36.5(3)
B3 B2 B6 B9 63.4(3)
B3 B2 B6 B10 0.7(3)
B3 B2 B7 C1 39.0(3)
B3 B2 B7 B6 139.4(3)
B3 B2 B7 B10 101.4(3)
B3 B4 B5 C2 -32.8(3)
B3 B4 B5 B1 0.0(4)
B3 B4 B5 B8 101.2(3)
B3 B4 B5 B9 63.9(4)
B3 B4 B8 C1 34.3(3)
B3 B4 B8 B5 -100.1(3)
B3 B4 B8 B9 -62.4(4)
B3 B4 B8 B10 1.1(4)
B3 B7 B10 C1 -33.8(3)
B3 B7 B10 B6 102.2(3)
B3 B7 B10 B8 0.8(4)
B3 B7 B10 B9 64.2(4)
B4 C1 B3 C2 -41.1(3)
B4 C1 B3 B2 -102.2(3)
B4 C1 B3 B7 -141.2(3)
B4 C1 B7 B2 -1.9(4)
B4 C1 B7 B3 37.5(3)
B4 C1 B7 B6 -65.6(4)
B4 C1 B7 B10 -104.8(3)
B4 C1 B8 B5 40.1(3)
B4 C1 B8 B9 103.1(3)
B4 C1 B8 B10 142.3(3)
B4 C1 B10 B6 66.8(4)
B4 C1 B10 B7 105.2(3)
B4 C1 B10 B8 -36.0(3)
B4 C1 B10 B9 3.2(4)
B4 C2 B1 O1 147.5(3)
B4 C2 B1 B2 -106.4(3)
B4 C2 B1 B5 35.9(3)
B4 C2 B1 B6 -65.9(3)
B4 C2 B1 B9 -3.9(4)
B4 C2 B2 B1 106.8(3)
B4 C2 B2 B3 -37.0(3)
B4 C2 B2 B6 65.8(3)
B4 C2 B2 B7 3.9(4)
B4 C2 B3 C1 41.1(3)
B4 C2 B3 B2 142.5(3)
B4 C2 B3 B7 101.6(3)
B4 C2 B5 B1 -143.4(3)
B4 C2 B5 B8 -40.1(3)
B4 C2 B5 B9 -102.5(3)
B4 B3 B7 C1 -33.9(3)
B4 B3 B7 B2 101.5(3)
B4 B3 B7 B6 64.5(4)
B4 B3 B7 B10 -0.1(4)
B4 B5 B8 C1 -39.0(3)
B4 B5 B8 B9 -138.5(3)
B4 B5 B8 B10 -100.4(3)
B4 B5 B9 B1 -101.4(3)
B4 B5 B9 B6 -63.5(3)
B4 B5 B9 B8 37.3(3)
B4 B5 B9 B10 -0.6(4)
B4 B8 B9 B1 -0.4(4)
B4 B8 B9 B5 -37.6(3)
B4 B8 B9 B6 62.5(3)
B4 B8 B9 B10 99.7(3)
B4 B8 B10 C1 33.1(3)
B4 B8 B10 B6 -64.3(4)
B4 B8 B10 B7 -1.2(4)
B4 B8 B10 B9 -102.3(3)
B5 C2 B1 O1 111.5(3)
B5 C2 B1 B2 -142.3(3)
B5 C2 B1 B6 -101.9(3)
B5 C2 B1 B9 -39.8(2)
B5 C2 B2 B1 36.8(3)
B5 C2 B2 B3 -107.0(3)
B5 C2 B2 B6 -4.2(4)
B5 C2 B2 B7 -66.1(3)
B5 C2 B3 C1 4.3(4)
B5 C2 B3 B2 105.7(3)
B5 C2 B3 B4 -36.8(3)
B5 C2 B3 B7 64.8(4)
B5 C2 B4 C1 101.2(3)
B5 C2 B4 B3 142.5(3)
B5 C2 B4 B8 39.8(3)
B5 B1 B2 C2 -32.6(2)
B5 B1 B2 B3 -0.6(4)
B5 B1 B2 B6 100.3(3)
B5 B1 B2 B7 63.1(3)
B5 B1 B6 B2 -99.5(3)
B5 B1 B6 B7 -62.5(3)
B5 B1 B6 B9 37.6(2)
B5 B1 B6 B10 0.6(3)
B5 B1 B9 B6 -137.2(3)
B5 B1 B9 B8 -36.7(3)
B5 B1 B9 B10 -100.1(3)
B5 B4 B8 C1 134.4(3)
B5 B4 B8 B9 37.7(3)
B5 B4 B8 B10 101.2(3)
B5 B8 B9 B1 37.2(3)
B5 B8 B9 B6 100.1(3)
B5 B8 B9 B10 137.3(3)
B5 B8 B10 C1 97.0(3)
B5 B8 B10 B6 -0.4(4)
B5 B8 B10 B7 62.7(4)
B5 B8 B10 B9 -38.4(3)
B5 B9 B10 C1 -1.5(4)
B5 B9 B10 B6 -100.7(3)
B5 B9 B10 B7 -63.2(4)
B5 B9 B10 B8 37.5(3)
B6 B1 B2 C2 -133.0(3)
B6 B1 B2 B3 -100.9(3)
B6 B1 B2 B7 -37.3(3)
B6 B1 B5 C2 95.2(3)
B6 B1 B5 B4 62.9(3)
B6 B1 B5 B8 -0.9(4)
B6 B1 B5 B9 -38.1(2)
B6 B1 B9 B5 137.2(3)
B6 B1 B9 B8 100.5(3)
B6 B1 B9 B10 37.0(3)
B6 B2 B3 C1 -2.2(3)
B6 B2 B3 C2 -96.3(3)
B6 B2 B3 B4 -63.3(4)
B6 B2 B3 B7 36.4(3)
B6 B2 B7 C1 -100.4(3)
B6 B2 B7 B3 -139.4(3)
B6 B2 B7 B10 -38.0(3)
B6 B7 B10 C1 -136.0(3)
B6 B7 B10 B8 -101.4(3)
B6 B7 B10 B9 -38.0(3)
B6 B9 B10 C1 99.2(3)
B6 B9 B10 B7 37.4(3)
B6 B9 B10 B8 138.2(3)
B7 C1 B3 C2 100.1(3)
B7 C1 B3 B2 39.0(3)
B7 C1 B3 B4 141.2(3)
B7 C1 B4 C2 4.0(4)
B7 C1 B4 B3 -37.0(3)
B7 C1 B4 B5 64.6(4)
B7 C1 B4 B8 104.2(3)
B7 C1 B8 B4 -105.4(3)
B7 C1 B8 B5 -65.4(4)
B7 C1 B8 B9 -2.3(4)
B7 C1 B8 B10 36.8(3)
B7 C1 B10 B6 -38.5(3)
B7 C1 B10 B8 -141.2(3)
B7 C1 B10 B9 -102.0(3)
B7 B2 B3 C1 -38.6(3)
B7 B2 B3 C2 -132.7(3)
B7 B2 B3 B4 -99.7(3)
B7 B2 B6 B1 138.2(3)
B7 B2 B6 B9 99.8(3)
B7 B2 B6 B10 37.2(3)
B7 B3 B4 C1 34.2(3)
B7 B3 B4 C2 -96.5(3)
B7 B3 B4 B5 -63.4(4)
B7 B3 B4 B8 -0.6(4)
B7 B6 B9 B1 101.0(3)
B7 B6 B9 B5 62.7(3)
B7 B6 B9 B8 0.2(4)
B7 B6 B9 B10 -37.3(3)
B7 B6 B10 C1 38.1(3)
B7 B6 B10 B8 100.5(3)
B7 B6 B10 B9 138.0(3)
B8 C1 B3 C2 -4.1(4)
B8 C1 B3 B2 -65.1(4)
B8 C1 B3 B4 37.1(3)
B8 C1 B3 B7 -104.1(3)
B8 C1 B4 C2 -100.2(3)
B8 C1 B4 B3 -141.2(3)
B8 C1 B4 B5 -39.6(3)
B8 C1 B7 B2 66.1(4)
B8 C1 B7 B3 105.5(3)
B8 C1 B7 B6 2.4(4)
B8 C1 B7 B10 -36.8(3)
B8 C1 B10 B6 102.7(3)
B8 C1 B10 B7 141.2(3)
B8 C1 B10 B9 39.2(3)
B8 B4 B5 C2 -134.0(3)
B8 B4 B5 B1 -101.2(3)
B8 B4 B5 B9 -37.3(3)
B8 B5 B9 B1 -138.7(3)
B8 B5 B9 B6 -100.7(3)
B8 B5 B9 B10 -37.9(3)
B8 B9 B10 C1 -39.0(3)
B8 B9 B10 B6 -138.2(3)
B8 B9 B10 B7 -100.7(3)
B9 B1 B2 C2 -94.8(3)
B9 B1 B2 B3 -62.7(3)
B9 B1 B2 B6 38.2(3)
B9 B1 B2 B7 0.9(4)
B9 B1 B5 C2 133.4(3)
B9 B1 B5 B4 101.0(3)
B9 B1 B5 B8 37.2(3)
B9 B1 B6 B2 -137.1(3)
B9 B1 B6 B7 -100.1(3)
B9 B1 B6 B10 -37.0(3)
B9 B5 B8 C1 99.4(3)
B9 B5 B8 B4 138.5(3)
B9 B5 B8 B10 38.1(3)
B9 B6 B7 C1 -1.5(4)
B9 B6 B7 B2 -101.0(3)
B9 B6 B7 B3 -64.2(3)
B9 B6 B7 B10 37.1(3)
B9 B6 B10 C1 -99.9(3)
B9 B6 B10 B7 -138.0(3)
B9 B6 B10 B8 -37.5(3)
B9 B8 B10 C1 135.4(3)
B9 B8 B10 B6 37.9(3)
B9 B8 B10 B7 101.1(3)
B10 C1 B3 C2 64.1(4)
B10 C1 B3 B2 3.0(4)
B10 C1 B3 B4 105.3(3)
B10 C1 B3 B7 -36.0(3)
B10 C1 B4 C2 -64.2(3)
B10 C1 B4 B3 -105.2(3)
B10 C1 B4 B5 -3.6(4)
B10 C1 B4 B8 36.0(3)
B10 C1 B7 B2 102.9(3)
B10 C1 B7 B3 142.3(3)
B10 C1 B7 B6 39.2(3)
B10 C1 B8 B4 -142.3(3)
B10 C1 B8 B5 -102.2(3)
B10 C1 B8 B9 -39.1(3)
B10 B6 B7 C1 -38.6(3)
B10 B6 B7 B2 -138.1(3)
B10 B6 B7 B3 -101.3(3)
B10 B6 B9 B1 138.3(3)
B10 B6 B9 B5 99.9(3)
B10 B6 B9 B8 37.4(3)
B10 B8 B9 B1 -100.1(3)
B10 B8 B9 B5 -137.3(3)
B10 B8 B9 B6 -37.2(3)
